data_4062045
_journal_name_full Organometallics
_journal_year 2003
_chemical_formula_moiety 'C10 H25 O P3'
_chemical_formula_sum 'C10 H25 O P3'
_chemical_formula_weight 254.21
_chemical_name_common Bis-alkohol
_space_group_IT_number 14
_symmetry_cell_setting monoclinic
_symmetry_space_group_name_Hall '-P 2yn'
_symmetry_space_group_name_H-M 'P 1 21/n 1'
_cell_angle_alpha 90.00
_cell_angle_beta 91.210(16)
_cell_angle_gamma 90.00
_cell_formula_units_Z 4
_cell_length_a 10.2609(17)
_cell_length_b 10.6574(17)
_cell_length_c 13.7229(12)
_cell_measurement_temperature 183(2)
_cell_volume 1500.3(4)
_diffrn_ambient_temperature 183(2)
_exptl_crystal_density_diffrn 1.125
_cod_original_sg_symbol_H-M 'P 21/n'
_cod_database_code 4062045

loop_
_symmetry_equiv_pos_as_xyz
'x, y, z'
'-x+1/2, y+1/2, -z+1/2'
'-x, -y, -z'
'x-1/2, -y-1/2, z-1/2'

loop_
_atom_site_label
_atom_site_type_symbol
_atom_site_fract_x
_atom_site_fract_y
_atom_site_fract_z
_atom_site_U_iso_or_equiv
_atom_site_adp_type
_atom_site_occupancy
_atom_site_symmetry_multiplicity
_atom_site_calc_flag
_atom_site_refinement_flags
_atom_site_disorder_assembly
_atom_site_disorder_group
P1 P 0.17574(3) 0.37200(3) 0.64232(2) 0.02522(8) Uani 1 1 d . . .
P2 P 0.54959(3) 0.47777(3) 0.67542(2) 0.02902(9) Uani 1 1 d . . .
P3 P 0.28826(3) 0.77808(3) 0.47278(2) 0.03001(9) Uani 1 1 d . . .
O1 O 0.20048(8) 0.66920(8) 0.68218(6) 0.02667(17) Uani 1 1 d D . .
C1 C 0.30998(10) 0.60921(10) 0.63799(7) 0.0214(2) Uani 1 1 d . . .
C11 C 0.25285(11) 0.50212(10) 0.57621(7) 0.0232(2) Uani 1 1 d . . .
C12 C 0.13164(18) 0.27263(13) 0.53795(10) 0.0420(3) Uani 1 1 d . . .
C13 C 0.01569(14) 0.43572(15) 0.66999(12) 0.0419(3) Uani 1 1 d . . .
C21 C 0.40326(11) 0.56108(11) 0.71875(7) 0.0236(2) Uani 1 1 d . . .
C22 C 0.58852(17) 0.38374(15) 0.78414(11) 0.0445(3) Uani 1 1 d . . .
C23 C 0.67384(14) 0.60038(16) 0.69107(12) 0.0431(3) Uani 1 1 d . . .
C31 C 0.38247(11) 0.70230(10) 0.57287(8) 0.0247(2) Uani 1 1 d . . .
C32 C 0.2169(2) 0.91118(15) 0.53742(12) 0.0505(4) Uani 1 1 d . . .
C33 C 0.42536(18) 0.85987(14) 0.41691(10) 0.0441(3) Uani 1 1 d . . .
H111 H 0.1897(14) 0.5368(14) 0.5303(10) 0.034(4) Uiso 1 1 d . . .
H112 H 0.3226(14) 0.4630(13) 0.5407(10) 0.032(4) Uiso 1 1 d . . .
H121 H 0.0754(18) 0.2072(18) 0.5616(13) 0.057(5) Uiso 1 1 d . . .
H122 H 0.0874(18) 0.3190(18) 0.4887(14) 0.060(5) Uiso 1 1 d . . .
H123 H 0.2098(19) 0.2410(17) 0.5132(13) 0.059(5) Uiso 1 1 d . . .
H131 H -0.025(2) 0.4784(19) 0.6171(15) 0.074(6) Uiso 1 1 d . . .
H132 H -0.0402(18) 0.3718(18) 0.6907(13) 0.059(5) Uiso 1 1 d . . .
H133 H 0.0271(19) 0.4899(19) 0.7171(15) 0.065(6) Uiso 1 1 d . . .
H211 H 0.3550(14) 0.5034(13) 0.7578(10) 0.028(3) Uiso 1 1 d . . .
H212 H 0.4305(14) 0.6324(14) 0.7603(10) 0.033(4) Uiso 1 1 d . . .
H221 H 0.5898(17) 0.4344(18) 0.8391(13) 0.055(5) Uiso 1 1 d . . .
H222 H 0.521(2) 0.3171(19) 0.7923(14) 0.066(6) Uiso 1 1 d . . .
H223 H 0.6701(19) 0.3478(17) 0.7757(13) 0.059(5) Uiso 1 1 d . . .
H231 H 0.6711(18) 0.6366(17) 0.7560(14) 0.056(5) Uiso 1 1 d . . .
H232 H 0.6612(17) 0.6646(17) 0.6454(13) 0.055(5) Uiso 1 1 d . . .
H233 H 0.757(2) 0.5614(19) 0.6803(14) 0.069(6) Uiso 1 1 d . . .
H311 H 0.4527(14) 0.6587(13) 0.5426(10) 0.030(3) Uiso 1 1 d . . .
H312 H 0.4205(15) 0.7669(15) 0.6130(11) 0.039(4) Uiso 1 1 d . . .
H321 H 0.285(2) 0.952(2) 0.5798(16) 0.085(7) Uiso 1 1 d . . .
H322 H 0.143(2) 0.883(2) 0.5754(15) 0.076(6) Uiso 1 1 d . . .
H323 H 0.184(2) 0.967(2) 0.4891(18) 0.091(7) Uiso 1 1 d . . .
H331 H 0.4813(18) 0.8954(17) 0.4622(13) 0.056(5) Uiso 1 1 d . . .
H332 H 0.4782(19) 0.7994(18) 0.3822(14) 0.063(5) Uiso 1 1 d . . .
H333 H 0.3907(19) 0.9253(19) 0.3757(14) 0.066(5) Uiso 1 1 d . . .
H1 H 0.2290(16) 0.7209(13) 0.7218(10) 0.047(5) Uiso 1 1 d D . .

loop_
_atom_site_aniso_label
_atom_site_aniso_U_11
_atom_site_aniso_U_22
_atom_site_aniso_U_33
_atom_site_aniso_U_23
_atom_site_aniso_U_13
_atom_site_aniso_U_12
P1 0.03174(16) 0.02130(14) 0.02256(14) 0.00407(10) -0.00081(11) -0.00222(11)
P2 0.03160(16) 0.03178(17) 0.02366(14) -0.00494(11) 0.00047(11) 0.00842(12)
P3 0.04335(18) 0.02414(15) 0.02242(14) 0.00327(11) -0.00187(12) -0.00445(12)
O1 0.0265(4) 0.0275(4) 0.0261(4) -0.0056(3) 0.0020(3) 0.0031(3)
C1 0.0252(5) 0.0211(5) 0.0179(4) -0.0014(4) 0.0013(4) 0.0009(4)
C11 0.0298(5) 0.0213(5) 0.0184(4) 0.0005(4) -0.0002(4) -0.0027(4)
C12 0.0642(10) 0.0272(6) 0.0346(7) -0.0036(5) 0.0022(7) -0.0134(6)
C13 0.0338(7) 0.0403(8) 0.0521(8) -0.0020(7) 0.0096(6) -0.0055(6)
C21 0.0269(5) 0.0268(5) 0.0171(4) -0.0025(4) 0.0010(4) 0.0025(4)
C22 0.0492(8) 0.0463(8) 0.0376(7) 0.0031(6) -0.0057(6) 0.0171(7)
C23 0.0291(6) 0.0559(9) 0.0443(8) -0.0033(7) 0.0026(5) -0.0015(6)
C31 0.0306(5) 0.0221(5) 0.0215(5) -0.0021(4) 0.0007(4) -0.0038(4)
C32 0.0752(11) 0.0352(7) 0.0412(8) 0.0073(6) 0.0047(8) 0.0189(8)
C33 0.0676(10) 0.0337(7) 0.0313(7) 0.0026(5) 0.0073(6) -0.0187(7)

loop_
_geom_bond_atom_site_label_1
_geom_bond_atom_site_label_2
_geom_bond_distance
_geom_bond_site_symmetry_2
_geom_bond_publ_flag
P1 C13 1.8245(15) . ?
P1 C12 1.8304(14) . ?
P1 C11 1.8445(11) . ?
P2 C22 1.8342(15) . ?
P2 C23 1.8350(16) . ?
P2 C21 1.8530(11) . ?
P3 C32 1.8335(16) . ?
P3 C33 1.8363(15) . ?
P3 C31 1.8485(12) . ?
O1 C1 1.4379(13) . ?
O1 P1 3.4578(9) 2_556 ?
O1 H1 0.824(9) . ?
C1 C11 1.5311(14) . ?
C1 C21 1.5372(14) . ?
C1 C31 1.5376(15) . ?
C11 H111 0.968(14) . ?
C11 H112 0.968(15) . ?
C12 H121 0.97(2) . ?
C12 H122 0.95(2) . ?
C12 H123 0.939(19) . ?
C13 H131 0.94(2) . ?
C13 H132 0.94(2) . ?
C13 H133 0.87(2) . ?
C21 H211 0.960(14) . ?
C21 H212 0.987(15) . ?
C22 H221 0.928(19) . ?
C22 H222 1.00(2) . ?
C22 H223 0.930(19) . ?
C23 H231 0.973(19) . ?
C23 H232 0.936(18) . ?
C23 H233 0.96(2) . ?
C31 H311 0.959(14) . ?
C31 H312 0.960(16) . ?
C32 H321 1.00(2) . ?
C32 H322 0.97(2) . ?
C32 H323 0.95(2) . ?
C33 H331 0.919(19) . ?
C33 H332 0.97(2) . ?
C33 H333 0.96(2) . ?
